data_7036608
loop_
_publ_author_name
'Lochenie, Charles'
'Heinz, Julia'
'Milius, Wolfgang'
'Weber, Birgit'

_publ_section_title
;
 Iron(ii) spin crossover complexes with diaminonaphthalene-based Schiff
 base-like ligands: mononuclear complexes.
;
_journal_issue 41
_journal_name_full 'Dalton transactions (Cambridge, England : 2003)'
_journal_page_first 18065
_journal_page_last 18077
_journal_paper_doi 10.1039/c5dt03048j
_journal_volume 44
_journal_year 2015
_chemical_formula_moiety 'C44 H40 Fe2 N4 O13'
_chemical_formula_sum 'C44 H40 Fe2 N4 O13'
_chemical_formula_weight 944.50
_chemical_name_common (\m-O)[FeL20i]
_chemical_name_systematic
;
 ?
;
_space_group_crystal_system triclinic
_space_group_IT_number 2
_space_group_name_Hall '-P 1'
_space_group_name_H-M_alt 'P -1'
_symmetry_space_group_name_Hall '-P 1'
_symmetry_space_group_name_H-M 'P -1'
_atom_sites_solution_hydrogens geom
_atom_sites_solution_primary direct
_atom_sites_solution_secondary difmap
_audit_creation_date 2014-11-10
_audit_creation_method SHELXL-2014
_audit_update_record
;
2015-08-07 deposited with the CCDC.
2015-09-22 downloaded from the CCDC.
;
_cell_angle_alpha 89.132(10)
_cell_angle_beta 85.598(10)
_cell_angle_gamma 85.422(10)
_cell_formula_units_Z 2
_cell_length_a 9.027(1)
_cell_length_b 12.475(1)
_cell_length_c 17.885(2)
_cell_measurement_reflns_used 20041
_cell_measurement_temperature 133(2)
_cell_measurement_theta_max 28.1
_cell_measurement_theta_min 1.6
_cell_volume 2001.6(4)
_computing_cell_refinement X-AREA-STOE
_computing_data_collection X-AREA-STOE
_computing_data_reduction X-AREA-STOE
_computing_molecular_graphics ORTEP-III
_computing_publication_material PLATON
_computing_structure_refinement 'SHELXL-2014 (Sheldrick, 2014)'
_computing_structure_solution SIR97
_diffrn_ambient_temperature 133(2)
_diffrn_detector_area_resol_mean 9
_diffrn_measured_fraction_theta_full 0.981
_diffrn_measured_fraction_theta_max 0.919
_diffrn_measurement_device_type STOE-STADIVARI
_diffrn_measurement_method omega-scan
_diffrn_radiation_type MoK\a
_diffrn_radiation_wavelength 0.71069
_diffrn_reflns_av_R_equivalents 0.1198
_diffrn_reflns_av_unetI/netI 0.1058
_diffrn_reflns_laue_measured_fraction_full 0.981
_diffrn_reflns_laue_measured_fraction_max 0.919
_diffrn_reflns_limit_h_max 11
_diffrn_reflns_limit_h_min -11
_diffrn_reflns_limit_k_max 10
_diffrn_reflns_limit_k_min -16
_diffrn_reflns_limit_l_max 22
_diffrn_reflns_limit_l_min -23
_diffrn_reflns_number 25770
_diffrn_reflns_point_group_measured_fraction_full 0.981
_diffrn_reflns_point_group_measured_fraction_max 0.919
_diffrn_reflns_theta_full 25.240
_diffrn_reflns_theta_max 28.064
_diffrn_reflns_theta_min 1.638
_diffrn_source 'fine-focus sealed tube'
_exptl_absorpt_coefficient_mu 0.801
_exptl_absorpt_correction_T_max 0.9076
_exptl_absorpt_correction_T_min 0.7412
_exptl_absorpt_correction_type numerical
_exptl_absorpt_process_details X-AREA-STOE
_exptl_crystal_colour 'dark red'
_exptl_crystal_density_diffrn 1.567
_exptl_crystal_density_method 'not measured'
_exptl_crystal_description block
_exptl_crystal_F_000 976
_exptl_crystal_size_max 0.380
_exptl_crystal_size_mid 0.309
_exptl_crystal_size_min 0.292
_refine_diff_density_max 1.713
_refine_diff_density_min -1.097
_refine_diff_density_rms 0.165
_refine_ls_extinction_method none
_refine_ls_goodness_of_fit_ref 0.864
_refine_ls_hydrogen_treatment constr
_refine_ls_matrix_type full
_refine_ls_number_parameters 568
_refine_ls_number_reflns 8940
_refine_ls_number_restraints 0
_refine_ls_restrained_S_all 0.864
_refine_ls_R_factor_all 0.1222
_refine_ls_R_factor_gt 0.0861
_refine_ls_shift/su_max 0.000
_refine_ls_shift/su_mean 0.000
_refine_ls_structure_factor_coef Fsqd
_refine_ls_weighting_details 'w=1/[\s^2^(Fo^2^)+(0.1645P)^2^] where P=(Fo^2^+2Fc^2^)/3'
_refine_ls_weighting_scheme calc
_refine_ls_wR_factor_gt 0.2175
_refine_ls_wR_factor_ref 0.2431
_reflns_Friedel_coverage 0.000
_reflns_number_gt 4866
_reflns_number_total 8940
_reflns_threshold_expression 'I > 2\s(I)'
_cod_data_source_file c5dt03048j2.cif
_cod_data_source_block cl038
_cod_depositor_comments 'Adding full bibliography for 7036604--7036611.cif.'
_cod_database_code 7036608
_shelx_space_group_comment
;
The symmetry employed for this shelxl refinement is uniquely defined
by the following loop, which should always be used as a source of
symmetry information in preference to the above space-group names.
They are only intended as comments.
;

loop_
_space_group_symop_operation_xyz
'x, y, z'
'-x, -y, -z'

loop_
_atom_site_label
_atom_site_type_symbol
_atom_site_fract_x
_atom_site_fract_y
_atom_site_fract_z
_atom_site_U_iso_or_equiv
_atom_site_adp_type
_atom_site_occupancy
_atom_site_site_symmetry_order
_atom_site_calc_flag
_atom_site_refinement_flags_posn
_atom_site_refinement_flags_adp
C1 C 0.4990(7) 0.2739(4) 0.8572(3) 0.0304(12) Uani 1 1 d . .
C2 C 0.5843(7) 0.2704(5) 0.9208(3) 0.0330(12) Uani 1 1 d . .
C3 C 0.6402(7) 0.3635(4) 0.9500(3) 0.0301(12) Uani 1 1 d . .
H3 H 0.6850 0.3553 0.9963 0.036 Uiso 1 1 calc R U
C4 C 0.6993(7) 0.5447(5) 0.9535(3) 0.0307(12) Uani 1 1 d . .
C5 C 0.7814(7) 0.5370(5) 1.0160(3) 0.0339(13) Uani 1 1 d . .
H5 H 0.7936 0.4702 1.0419 0.041 Uiso 1 1 calc R U
C6 C 0.8469(7) 0.6271(5) 1.0416(3) 0.0342(13) Uani 1 1 d . .
C7 C 0.9374(8) 0.6191(5) 1.1038(4) 0.0401(15) Uani 1 1 d . .
H7 H 0.9497 0.5532 1.1308 0.048 Uiso 1 1 calc R U
C8 C 1.0068(7) 0.7074(5) 1.1244(4) 0.0387(14) Uani 1 1 d . .
H8 H 1.0673 0.7018 1.1657 0.046 Uiso 1 1 calc R U
C9 C 0.9895(7) 0.8045(5) 1.0856(4) 0.0381(14) Uani 1 1 d . .
H9 H 1.0393 0.8642 1.1002 0.046 Uiso 1 1 calc R U
C10 C 0.9012(7) 0.8148(5) 1.0266(3) 0.0366(14) Uani 1 1 d . .
H10 H 0.8905 0.8816 1.0006 0.044 Uiso 1 1 calc R U
C11 C 0.8259(7) 0.7271(5) 1.0042(3) 0.0333(13) Uani 1 1 d . .
C12 C 0.7390(7) 0.7340(5) 0.9410(3) 0.0309(12) Uani 1 1 d . .
H12 H 0.7238 0.8008 0.9154 0.037 Uiso 1 1 calc R U
C13 C 0.6770(6) 0.6457(4) 0.9165(3) 0.0287(12) Uani 1 1 d . .
C14 C 0.5475(7) 0.7330(5) 0.8193(3) 0.0313(12) Uani 1 1 d . .
H14 H 0.5786 0.7974 0.8386 0.038 Uiso 1 1 calc R U
C15 C 0.4576(7) 0.7445(5) 0.7566(3) 0.0311(12) Uani 1 1 d . .
C16 C 0.3958(7) 0.6554(5) 0.7265(3) 0.0321(12) Uani 1 1 d . .
C17 C 0.4222(8) 0.1806(5) 0.8314(4) 0.0401(15) Uani 1 1 d . .
H17A H 0.3458 0.2065 0.7980 0.060 Uiso 1 1 calc R U
H17B H 0.3754 0.1442 0.8749 0.060 Uiso 1 1 calc R U
H17C H 0.4954 0.1300 0.8044 0.060 Uiso 1 1 calc R U
C18 C 0.6161(7) 0.1662(5) 0.9594(3) 0.0341(13) Uani 1 1 d . .
C19 C 0.6930(9) 0.0799(5) 1.0692(4) 0.0443(17) Uani 1 1 d . .
H19A H 0.6194 0.0277 1.0631 0.067 Uiso 1 1 calc R U
H19B H 0.6980 0.0940 1.1226 0.067 Uiso 1 1 calc R U
H19C H 0.7910 0.0509 1.0478 0.067 Uiso 1 1 calc R U
C20 C 0.2956(7) 0.6647(5) 0.6623(3) 0.0348(13) Uani 1 1 d . .
H20A H 0.2714 0.5928 0.6484 0.052 Uiso 1 1 calc R U
H20B H 0.3469 0.6991 0.6192 0.052 Uiso 1 1 calc R U
H20C H 0.2035 0.7083 0.6779 0.052 Uiso 1 1 calc R U
C21 C 0.4361(7) 0.8568(5) 0.7316(3) 0.0334(13) Uani 1 1 d . .
C22 C 0.2811(9) 0.9939(5) 0.6812(4) 0.0516(19) Uani 1 1 d . .
H22A H 0.2822 1.0367 0.7266 0.077 Uiso 1 1 calc R U
H22B H 0.1840 1.0067 0.6603 0.077 Uiso 1 1 calc R U
H22C H 0.3597 1.0147 0.6442 0.077 Uiso 1 1 calc R U
C31 C 1.0696(7) 0.3451(5) 0.6472(3) 0.0313(12) Uani 1 1 d . .
C32 C 0.9840(7) 0.3285(5) 0.5859(3) 0.0317(12) Uani 1 1 d . .
C33 C 0.8867(7) 0.4112(4) 0.5569(3) 0.0305(12) Uani 1 1 d . .
H33 H 0.8484 0.3988 0.5100 0.037 Uiso 1 1 calc R U
C34 C 0.7486(7) 0.5814(4) 0.5573(3) 0.0308(12) Uani 1 1 d . .
C35 C 0.6695(7) 0.5678(5) 0.4952(3) 0.0324(13) Uani 1 1 d . .
H35 H 0.6793 0.5004 0.4706 0.039 Uiso 1 1 calc R U
C36 C 0.5752(7) 0.6522(5) 0.4680(3) 0.0309(12) Uani 1 1 d . .
C37 C 0.4927(7) 0.6394(5) 0.4035(3) 0.0352(13) Uani 1 1 d . .
H37 H 0.4995 0.5720 0.3789 0.042 Uiso 1 1 calc R U
C38 C 0.4040(7) 0.7243(5) 0.3772(3) 0.0362(14) Uani 1 1 d . .
H38 H 0.3524 0.7158 0.3336 0.043 Uiso 1 1 calc R U
C39 C 0.3890(8) 0.8236(5) 0.4144(4) 0.0404(15) Uani 1 1 d . .
H39 H 0.3260 0.8813 0.3961 0.048 Uiso 1 1 calc R U
C40 C 0.4644(8) 0.8381(5) 0.4768(3) 0.0378(14) Uani 1 1 d . .
H40 H 0.4534 0.9056 0.5013 0.045 Uiso 1 1 calc R U
C41 C 0.5583(7) 0.7534(5) 0.5048(3) 0.0316(12) Uani 1 1 d . .
C42 C 0.6377(7) 0.7646(4) 0.5698(3) 0.0304(12) Uani 1 1 d . .
H42 H 0.6264 0.8308 0.5959 0.036 Uiso 1 1 calc R U
C43 C 0.7295(7) 0.6823(4) 0.5951(3) 0.0292(12) Uani 1 1 d . .
C44 C 0.8279(7) 0.7757(5) 0.6920(3) 0.0335(13) Uani 1 1 d . .
H44 H 0.7817 0.8381 0.6698 0.040 Uiso 1 1 calc R U
C45 C 0.9091(7) 0.7925(4) 0.7552(3) 0.0294(12) Uani 1 1 d . .
C46 C 0.9881(7) 0.7069(5) 0.7918(3) 0.0320(12) Uani 1 1 d . .
C47 C 1.1860(7) 0.2647(5) 0.6738(3) 0.0359(13) Uani 1 1 d . .
H47A H 1.2553 0.3014 0.7022 0.054 Uiso 1 1 calc R U
H47B H 1.2408 0.2287 0.6306 0.054 Uiso 1 1 calc R U
H47C H 1.1383 0.2112 0.7061 0.054 Uiso 1 1 calc R U
C48 C 0.9972(7) 0.2222(5) 0.5496(3) 0.0333(13) Uani 1 1 d . .
C49 C 0.9438(8) 0.1255(5) 0.4441(4) 0.0413(15) Uani 1 1 d . .
H49A H 1.0458 0.0922 0.4364 0.062 Uiso 1 1 calc R U
H49B H 0.9007 0.1357 0.3956 0.062 Uiso 1 1 calc R U
H49C H 0.8834 0.0787 0.4762 0.062 Uiso 1 1 calc R U
C50 C 1.0940(8) 0.7231(5) 0.8507(4) 0.0405(15) Uani 1 1 d . .
H50A H 1.0374 0.7452 0.8976 0.061 Uiso 1 1 calc R U
H50B H 1.1596 0.7791 0.8339 0.061 Uiso 1 1 calc R U
H50C H 1.1542 0.6557 0.8589 0.061 Uiso 1 1 calc R U
C51 C 0.9134(7) 0.9047(5) 0.7802(3) 0.0356(13) Uani 1 1 d . .
C52 C 0.8558(9) 1.0870(5) 0.7514(4) 0.0436(16) Uani 1 1 d . .
H52A H 0.7655 1.0991 0.7852 0.065 Uiso 1 1 calc R U
H52B H 0.8484 1.1345 0.7075 0.065 Uiso 1 1 calc R U
H52C H 0.9429 1.1024 0.7777 0.065 Uiso 1 1 calc R U
N1 N 0.6357(6) 0.4583(4) 0.9195(3) 0.0309(10) Uani 1 1 d . .
N2 N 0.5911(6) 0.6439(4) 0.8526(3) 0.0301(10) Uani 1 1 d . .
N31 N 0.8459(6) 0.5025(4) 0.5892(3) 0.0303(10) Uani 1 1 d . .
N32 N 0.8097(6) 0.6848(4) 0.6612(3) 0.0314(11) Uani 1 1 d . .
O1 O 0.4758(5) 0.3605(3) 0.8199(2) 0.0351(9) Uani 1 1 d . .
O2 O 0.4234(5) 0.5608(3) 0.7502(2) 0.0353(10) Uani 1 1 d . .
O3 O 0.6190(6) 0.0791(3) 0.9312(3) 0.0486(13) Uani 1 1 d . .
O4 O 0.6499(5) 0.1782(3) 1.0311(2) 0.0375(10) Uani 1 1 d . .
O5 O 0.5220(6) 0.9239(4) 0.7414(3) 0.0449(11) Uani 1 1 d . .
O6 O 0.3067(5) 0.8823(3) 0.6995(3) 0.0435(11) Uani 1 1 d . .
O7 O 0.7371(5) 0.4659(3) 0.7504(2) 0.0348(9) Uani 1 1 d . .
O31 O 1.0570(5) 0.4327(3) 0.6835(2) 0.0383(10) Uani 1 1 d . .
O32 O 0.9811(5) 0.6101(3) 0.7733(2) 0.0359(10) Uani 1 1 d . .
O33 O 1.0454(6) 0.1392(3) 0.5755(3) 0.0459(12) Uani 1 1 d . .
O34 O 0.9458(5) 0.2282(3) 0.4796(2) 0.0363(10) Uani 1 1 d . .
O35 O 0.9482(6) 0.9320(3) 0.8406(2) 0.0469(12) Uani 1 1 d . .
O36 O 0.8715(5) 0.9767(3) 0.7276(2) 0.0391(10) Uani 1 1 d . .
Fe1 Fe 0.57604(10) 0.49237(6) 0.81187(4) 0.0289(2) Uani 1 1 d . .
Fe2 Fe 0.88171(10) 0.53399(6) 0.69925(4) 0.0290(2) Uani 1 1 d . .

loop_
_atom_site_aniso_label
_atom_site_aniso_U_11
_atom_site_aniso_U_22
_atom_site_aniso_U_33
_atom_site_aniso_U_23
_atom_site_aniso_U_13
_atom_site_aniso_U_12
C1 0.036(3) 0.026(3) 0.030(3) -0.005(2) -0.007(2) 0.000(2)
C2 0.040(3) 0.031(3) 0.029(3) -0.003(2) -0.008(2) -0.004(2)
C3 0.035(3) 0.030(3) 0.027(3) -0.003(2) -0.009(2) -0.005(2)
C4 0.034(3) 0.032(3) 0.028(3) -0.005(2) -0.005(2) -0.005(2)
C5 0.045(4) 0.030(3) 0.027(3) 0.000(2) -0.013(3) 0.002(2)
C6 0.038(3) 0.034(3) 0.032(3) -0.010(2) -0.010(2) 0.003(2)
C7 0.055(4) 0.032(3) 0.036(3) -0.005(2) -0.020(3) 0.000(3)
C8 0.044(4) 0.041(3) 0.033(3) -0.007(3) -0.016(3) 0.000(3)
C9 0.043(4) 0.037(3) 0.037(3) -0.012(3) -0.012(3) -0.008(3)
C10 0.046(4) 0.035(3) 0.030(3) -0.004(2) -0.012(3) -0.001(3)
C11 0.037(3) 0.034(3) 0.029(3) -0.011(2) -0.008(2) 0.003(2)
C12 0.040(3) 0.029(3) 0.024(3) 0.000(2) -0.009(2) 0.000(2)
C13 0.033(3) 0.028(3) 0.026(3) -0.003(2) -0.008(2) 0.000(2)
C14 0.034(3) 0.032(3) 0.029(3) -0.009(2) -0.008(2) -0.002(2)
C15 0.037(3) 0.032(3) 0.025(3) -0.002(2) -0.010(2) 0.003(2)
C16 0.039(3) 0.032(3) 0.025(3) -0.007(2) -0.010(2) 0.005(2)
C17 0.056(4) 0.028(3) 0.041(3) 0.006(2) -0.022(3) -0.013(3)
C18 0.043(3) 0.027(3) 0.033(3) -0.003(2) -0.013(3) -0.002(2)
C19 0.070(5) 0.030(3) 0.036(3) -0.001(2) -0.025(3) 0.000(3)
C20 0.042(3) 0.031(3) 0.033(3) -0.004(2) -0.022(3) 0.001(2)
C21 0.043(3) 0.032(3) 0.027(3) -0.007(2) -0.012(2) -0.001(3)
C22 0.069(5) 0.029(3) 0.059(4) -0.002(3) -0.036(4) 0.008(3)
C31 0.040(3) 0.029(3) 0.026(3) -0.005(2) -0.010(2) 0.001(2)
C32 0.041(3) 0.031(3) 0.024(3) -0.001(2) -0.011(2) 0.003(2)
C33 0.039(3) 0.029(3) 0.024(3) -0.002(2) -0.009(2) -0.004(2)
C34 0.036(3) 0.028(3) 0.029(3) -0.006(2) -0.008(2) 0.000(2)
C35 0.044(3) 0.027(3) 0.027(3) -0.006(2) -0.009(2) 0.000(2)
C36 0.037(3) 0.036(3) 0.021(2) -0.001(2) -0.007(2) -0.002(2)
C37 0.040(3) 0.039(3) 0.029(3) -0.009(2) -0.013(3) -0.005(3)
C38 0.041(3) 0.043(3) 0.026(3) -0.003(2) -0.015(3) -0.001(3)
C39 0.045(4) 0.038(3) 0.038(3) 0.000(3) -0.021(3) 0.011(3)
C40 0.050(4) 0.035(3) 0.029(3) -0.005(2) -0.016(3) 0.003(3)
C41 0.032(3) 0.034(3) 0.029(3) -0.005(2) -0.008(2) 0.001(2)
C42 0.040(3) 0.026(3) 0.026(3) -0.003(2) -0.011(2) 0.002(2)
C43 0.037(3) 0.030(3) 0.023(2) -0.003(2) -0.011(2) -0.006(2)
C44 0.040(3) 0.031(3) 0.030(3) -0.004(2) -0.015(3) 0.007(2)
C45 0.040(3) 0.025(3) 0.025(3) -0.005(2) -0.012(2) -0.004(2)
C46 0.037(3) 0.038(3) 0.022(3) -0.006(2) -0.006(2) -0.002(2)
C47 0.042(3) 0.036(3) 0.031(3) -0.001(2) -0.014(3) -0.002(3)
C48 0.042(3) 0.034(3) 0.025(3) -0.002(2) -0.011(2) 0.000(3)
C49 0.064(4) 0.030(3) 0.032(3) -0.010(2) -0.017(3) 0.002(3)
C50 0.051(4) 0.038(3) 0.036(3) -0.007(3) -0.023(3) -0.002(3)
C51 0.042(3) 0.034(3) 0.032(3) -0.004(2) -0.011(3) -0.003(3)
C52 0.072(5) 0.029(3) 0.031(3) -0.007(2) -0.021(3) 0.000(3)
N1 0.038(3) 0.030(2) 0.026(2) -0.0049(19) -0.011(2) 0.002(2)
N2 0.040(3) 0.028(2) 0.024(2) -0.0014(18) -0.012(2) 0.000(2)
N31 0.039(3) 0.026(2) 0.027(2) -0.0064(18) -0.014(2) 0.000(2)
N32 0.038(3) 0.031(2) 0.026(2) -0.0039(19) -0.017(2) 0.003(2)
O1 0.043(2) 0.032(2) 0.033(2) -0.0063(17) -0.0148(18) -0.0067(18)
O2 0.049(3) 0.0252(19) 0.034(2) -0.0007(16) -0.0236(19) 0.0021(18)
O3 0.077(4) 0.030(2) 0.041(3) -0.0062(19) -0.029(2) 0.001(2)
O4 0.055(3) 0.030(2) 0.029(2) -0.0027(16) -0.0164(19) -0.0015(19)
O5 0.053(3) 0.035(2) 0.049(3) 0.000(2) -0.022(2) 0.001(2)
O6 0.057(3) 0.030(2) 0.048(3) -0.0007(18) -0.034(2) 0.0017(19)
O7 0.037(2) 0.031(2) 0.037(2) -0.0063(17) -0.0078(18) 0.0006(17)
O31 0.048(3) 0.035(2) 0.034(2) -0.0063(18) -0.019(2) 0.0013(19)
O32 0.049(3) 0.033(2) 0.027(2) -0.0038(16) -0.0193(19) 0.0033(18)
O33 0.075(3) 0.026(2) 0.038(2) -0.0002(18) -0.026(2) 0.008(2)
O34 0.054(3) 0.027(2) 0.029(2) -0.0041(16) -0.0152(19) 0.0042(18)
O35 0.077(3) 0.033(2) 0.035(2) -0.0073(18) -0.030(2) -0.002(2)
O36 0.059(3) 0.026(2) 0.035(2) -0.0054(17) -0.021(2) -0.0014(19)
Fe1 0.0389(5) 0.0241(4) 0.0253(4) -0.0025(3) -0.0136(3) -0.0006(3)
Fe2 0.0385(5) 0.0256(4) 0.0242(4) -0.0044(3) -0.0125(3) 0.0001(3)

loop_
_atom_type_symbol
_atom_type_description
_atom_type_scat_dispersion_real
_atom_type_scat_dispersion_imag
_atom_type_scat_source
C C 0.0033 0.0016 'International Tables Vol C Tables 4.2.6.8 and 6.1.1.4'
H H 0.0000 0.0000 'International Tables Vol C Tables 4.2.6.8 and 6.1.1.4'
N N 0.0061 0.0033 'International Tables Vol C Tables 4.2.6.8 and 6.1.1.4'
O O 0.0106 0.0060 'International Tables Vol C Tables 4.2.6.8 and 6.1.1.4'
Fe Fe 0.3463 0.8444 'International Tables Vol C Tables 4.2.6.8 and 6.1.1.4'

loop_
_geom_angle_atom_site_label_1
_geom_angle_atom_site_label_2
_geom_angle_atom_site_label_3
_geom_angle
O1 C1 C2 121.3(5)
O1 C1 C17 114.7(5)
C2 C1 C17 123.9(5)
C1 C2 C3 122.8(5)
C1 C2 C18 119.2(5)
C3 C2 C18 118.0(5)
N1 C3 C2 126.2(5)
N1 C3 H3 116.9
C2 C3 H3 116.9
C5 C4 C13 119.4(5)
C5 C4 N1 126.0(5)
C13 C4 N1 114.6(5)
C4 C5 C6 120.7(5)
C4 C5 H5 119.6
C6 C5 H5 119.6
C5 C6 C11 119.7(5)
C5 C6 C7 121.3(6)
C11 C6 C7 119.0(5)
C8 C7 C6 119.7(6)
C8 C7 H7 120.2
C6 C7 H7 120.2
C7 C8 C9 120.9(6)
C7 C8 H8 119.6
C9 C8 H8 119.6
C10 C9 C8 120.6(6)
C10 C9 H9 119.7
C8 C9 H9 119.7
C9 C10 C11 120.6(6)
C9 C10 H10 119.7
C11 C10 H10 119.7
C10 C11 C6 119.2(5)
C10 C11 C12 121.8(6)
C6 C11 C12 118.7(5)
C13 C12 C11 120.9(5)
C13 C12 H12 119.6
C11 C12 H12 119.6
C12 C13 C4 120.5(5)
C12 C13 N2 125.0(5)
C4 C13 N2 114.4(5)
N2 C14 C15 127.0(5)
N2 C14 H14 116.5
C15 C14 H14 116.5
C16 C15 C14 121.6(5)
C16 C15 C21 126.4(5)
C14 C15 C21 112.0(5)
O2 C16 C15 122.1(5)
O2 C16 C20 114.6(5)
C15 C16 C20 123.3(5)
C1 C17 H17A 109.5
C1 C17 H17B 109.5
H17A C17 H17B 109.5
C1 C17 H17C 109.5
H17A C17 H17C 109.5
H17B C17 H17C 109.5
O3 C18 O4 121.9(5)
O3 C18 C2 125.4(5)
O4 C18 C2 112.6(5)
O4 C19 H19A 109.5
O4 C19 H19B 109.5
H19A C19 H19B 109.5
O4 C19 H19C 109.5
H19A C19 H19C 109.5
H19B C19 H19C 109.5
C16 C20 H20A 109.5
C16 C20 H20B 109.5
H20A C20 H20B 109.5
C16 C20 H20C 109.5
H20A C20 H20C 109.5
H20B C20 H20C 109.5
O5 C21 O6 121.4(5)
O5 C21 C15 123.8(5)
O6 C21 C15 114.7(5)
O6 C22 H22A 109.5
O6 C22 H22B 109.5
H22A C22 H22B 109.5
O6 C22 H22C 109.5
H22A C22 H22C 109.5
H22B C22 H22C 109.5
O31 C31 C32 122.4(5)
O31 C31 C47 113.5(5)
C32 C31 C47 124.0(5)
C31 C32 C33 122.3(5)
C31 C32 C48 119.4(5)
C33 C32 C48 118.3(5)
N31 C33 C32 125.3(5)
N31 C33 H33 117.4
C32 C33 H33 117.4
C35 C34 N31 125.7(5)
C35 C34 C43 118.9(5)
N31 C34 C43 115.4(5)
C34 C35 C36 121.1(5)
C34 C35 H35 119.5
C36 C35 H35 119.5
C35 C36 C41 120.1(5)
C35 C36 C37 121.7(5)
C41 C36 C37 118.2(5)
C38 C37 C36 120.3(5)
C38 C37 H37 119.8
C36 C37 H37 119.8
C37 C38 C39 120.6(5)
C37 C38 H38 119.7
C39 C38 H38 119.7
C40 C39 C38 120.6(5)
C40 C39 H39 119.7
C38 C39 H39 119.7
C39 C40 C41 120.5(6)
C39 C40 H40 119.7
C41 C40 H40 119.7
C40 C41 C36 119.8(5)
C40 C41 C42 122.3(5)
C36 C41 C42 117.9(5)
C43 C42 C41 121.3(5)
C43 C42 H42 119.3
C41 C42 H42 119.3
C42 C43 C34 120.8(5)
C42 C43 N32 125.3(5)
C34 C43 N32 113.9(5)
N32 C44 C45 127.4(5)
N32 C44 H44 116.3
C45 C44 H44 116.3
C46 C45 C44 122.2(5)
C46 C45 C51 120.5(5)
C44 C45 C51 117.3(5)
O32 C46 C45 121.5(5)
O32 C46 C50 114.8(5)
C45 C46 C50 123.6(5)
C31 C47 H47A 109.5
C31 C47 H47B 109.5
H47A C47 H47B 109.5
C31 C47 H47C 109.5
H47A C47 H47C 109.5
H47B C47 H47C 109.5
O33 C48 O34 121.7(5)
O33 C48 C32 126.7(5)
O34 C48 C32 111.6(5)
O34 C49 H49A 109.5
O34 C49 H49B 109.5
H49A C49 H49B 109.5
O34 C49 H49C 109.5
H49A C49 H49C 109.5
H49B C49 H49C 109.5
C46 C50 H50A 109.5
C46 C50 H50B 109.5
H50A C50 H50B 109.5
C46 C50 H50C 109.5
H50A C50 H50C 109.5
H50B C50 H50C 109.5
O35 C51 O36 122.0(5)
O35 C51 C45 125.8(6)
O36 C51 C45 112.2(5)
O36 C52 H52A 109.5
O36 C52 H52B 109.5
H52A C52 H52B 109.5
O36 C52 H52C 109.5
H52A C52 H52C 109.5
H52B C52 H52C 109.5
C3 N1 C4 120.8(5)
C3 N1 Fe1 124.5(4)
C4 N1 Fe1 113.8(4)
C14 N2 C13 120.5(5)
C14 N2 Fe1 125.0(4)
C13 N2 Fe1 113.8(3)
C33 N31 C34 122.4(5)
C33 N31 Fe2 123.4(4)
C34 N31 Fe2 113.1(3)
C44 N32 C43 120.3(5)
C44 N32 Fe2 126.3(4)
C43 N32 Fe2 113.4(3)
C1 O1 Fe1 132.6(4)
C16 O2 Fe1 133.7(4)
C18 O4 C19 114.8(4)
C21 O6 C22 114.1(5)
Fe1 O7 Fe2 140.9(2)
C31 O31 Fe2 128.1(4)
C46 O32 Fe2 136.4(4)
C48 O34 C49 114.0(5)
C51 O36 C52 115.1(4)
O7 Fe1 O1 106.60(19)
O7 Fe1 O2 106.0(2)
O1 Fe1 O2 91.59(18)
O7 Fe1 N2 105.6(2)
O1 Fe1 N2 147.2(2)
O2 Fe1 N2 85.56(17)
O7 Fe1 N1 107.3(2)
O1 Fe1 N1 86.12(18)
O2 Fe1 N1 145.9(2)
N2 Fe1 N1 78.46(18)
O7 Fe2 O31 108.3(2)
O7 Fe2 O32 106.51(19)
O31 Fe2 O32 90.18(17)
O7 Fe2 N32 113.3(2)
O31 Fe2 N32 137.6(2)
O32 Fe2 N32 85.72(17)
O7 Fe2 N31 102.2(2)
O31 Fe2 N31 85.32(18)
O32 Fe2 N31 150.9(2)
N32 Fe2 N31 78.55(18)

loop_
_geom_bond_atom_site_label_1
_geom_bond_atom_site_label_2
_geom_bond_distance
C1 O1 1.272(7)
C1 C2 1.420(8)
C1 C17 1.498(8)
C2 C3 1.424(8)
C2 C18 1.481(8)
C3 N1 1.294(7)
C3 H3 0.9500
C4 C5 1.386(8)
C4 C13 1.422(8)
C4 N1 1.426(7)
C5 C6 1.409(8)
C5 H5 0.9500
C6 C11 1.413(9)
C6 C7 1.427(8)
C7 C8 1.379(9)
C7 H7 0.9500
C8 C9 1.391(9)
C8 H8 0.9500
C9 C10 1.369(8)
C9 H9 0.9500
C10 C11 1.412(8)
C10 H10 0.9500
C11 C12 1.423(8)
C12 C13 1.366(8)
C12 H12 0.9500
C13 N2 1.431(7)
C14 N2 1.301(7)
C14 C15 1.432(7)
C14 H14 0.9500
C15 C16 1.415(8)
C15 C21 1.466(8)
C16 O2 1.260(7)
C16 C20 1.512(7)
C17 H17A 0.9800
C17 H17B 0.9800
C17 H17C 0.9800
C18 O3 1.204(7)
C18 O4 1.353(7)
C19 O4 1.434(7)
C19 H19A 0.9800
C19 H19B 0.9800
C19 H19C 0.9800
C20 H20A 0.9800
C20 H20B 0.9800
C20 H20C 0.9800
C21 O5 1.209(7)
C21 O6 1.355(7)
C22 O6 1.429(8)
C22 H22A 0.9800
C22 H22B 0.9800
C22 H22C 0.9800
C31 O31 1.273(7)
C31 C32 1.415(7)
C31 C47 1.494(8)
C32 C33 1.420(8)
C32 C48 1.477(8)
C33 N31 1.299(7)
C33 H33 0.9500
C34 C35 1.385(7)
C34 N31 1.410(7)
C34 C43 1.430(7)
C35 C36 1.405(8)
C35 H35 0.9500
C36 C41 1.425(8)
C36 C37 1.438(7)
C37 C38 1.375(9)
C37 H37 0.9500
C38 C39 1.407(9)
C38 H38 0.9500
C39 C40 1.373(8)
C39 H39 0.9500
C40 C41 1.411(8)
C40 H40 0.9500
C41 C42 1.426(7)
C42 C43 1.361(8)
C42 H42 0.9500
C43 N32 1.434(6)
C44 N32 1.295(7)
C44 C45 1.420(7)
C44 H44 0.9500
C45 C46 1.417(8)
C45 C51 1.480(8)
C46 O32 1.265(7)
C46 C50 1.502(7)
C47 H47A 0.9800
C47 H47B 0.9800
C47 H47C 0.9800
C48 O33 1.192(7)
C48 O34 1.368(7)
C49 O34 1.441(7)
C49 H49A 0.9800
C49 H49B 0.9800
C49 H49C 0.9800
C50 H50A 0.9800
C50 H50B 0.9800
C50 H50C 0.9800
C51 O35 1.210(7)
C51 O36 1.345(7)
C52 O36 1.440(7)
C52 H52A 0.9800
C52 H52B 0.9800
C52 H52C 0.9800
N1 Fe1 2.067(5)
N2 Fe1 2.055(5)
N31 Fe2 2.067(4)
N32 Fe2 2.064(5)
O1 Fe1 1.938(4)
O2 Fe1 1.964(4)
O7 Fe1 1.766(4)
O7 Fe2 1.798(5)
O31 Fe2 1.950(4)
O32 Fe2 1.954(4)

loop_
_geom_torsion_atom_site_label_1
_geom_torsion_atom_site_label_2
_geom_torsion_atom_site_label_3
_geom_torsion_atom_site_label_4
_geom_torsion
O1 C1 C2 C3 4.5(10)
C17 C1 C2 C3 -171.7(6)
O1 C1 C2 C18 -176.1(6)
C17 C1 C2 C18 7.7(9)
C1 C2 C3 N1 -7.9(10)
C18 C2 C3 N1 172.8(6)
C13 C4 C5 C6 -2.2(9)
N1 C4 C5 C6 175.8(6)
C4 C5 C6 C11 1.5(9)
C4 C5 C6 C7 -177.1(6)
C5 C6 C7 C8 176.2(6)
C11 C6 C7 C8 -2.3(10)
C6 C7 C8 C9 0.2(10)
C7 C8 C9 C10 0.9(11)
C8 C9 C10 C11 0.1(10)
C9 C10 C11 C6 -2.3(10)
C9 C10 C11 C12 -177.1(6)
C5 C6 C11 C10 -175.2(6)
C7 C6 C11 C10 3.3(9)
C5 C6 C11 C12 -0.3(9)
C7 C6 C11 C12 178.3(6)
C10 C11 C12 C13 174.6(6)
C6 C11 C12 C13 -0.2(9)
C11 C12 C13 C4 -0.5(9)
C11 C12 C13 N2 -178.4(6)
C5 C4 C13 C12 1.7(9)
N1 C4 C13 C12 -176.5(5)
C5 C4 C13 N2 179.8(5)
N1 C4 C13 N2 1.6(8)
N2 C14 C15 C16 4.6(10)
N2 C14 C15 C21 -177.4(6)
C14 C15 C16 O2 -4.2(10)
C21 C15 C16 O2 178.1(6)
C14 C15 C16 C20 177.6(6)
C21 C15 C16 C20 -0.1(10)
C1 C2 C18 O3 24.9(10)
C3 C2 C18 O3 -155.7(7)
C1 C2 C18 O4 -158.2(6)
C3 C2 C18 O4 21.2(8)
C16 C15 C21 O5 -156.5(6)
C14 C15 C21 O5 25.6(9)
C16 C15 C21 O6 26.9(9)
C14 C15 C21 O6 -151.0(5)
O31 C31 C32 C33 5.1(10)
C47 C31 C32 C33 -172.6(6)
O31 C31 C32 C48 -175.9(6)
C47 C31 C32 C48 6.4(10)
C31 C32 C33 N31 -12.2(10)
C48 C32 C33 N31 168.8(6)
N31 C34 C35 C36 180.0(6)
C43 C34 C35 C36 1.8(9)
C34 C35 C36 C41 -0.7(9)
C34 C35 C36 C37 179.9(6)
C35 C36 C37 C38 -178.5(6)
C41 C36 C37 C38 2.0(9)
C36 C37 C38 C39 -2.0(10)
C37 C38 C39 C40 1.0(11)
C38 C39 C40 C41 -0.1(11)
C39 C40 C41 C36 0.2(10)
C39 C40 C41 C42 -179.5(7)
C35 C36 C41 C40 179.4(6)
C37 C36 C41 C40 -1.1(9)
C35 C36 C41 C42 -0.9(9)
C37 C36 C41 C42 178.5(6)
C40 C41 C42 C43 -178.9(6)
C36 C41 C42 C43 1.4(9)
C41 C42 C43 C34 -0.3(10)
C41 C42 C43 N32 -177.7(6)
C35 C34 C43 C42 -1.3(9)
N31 C34 C43 C42 -179.7(6)
C35 C34 C43 N32 176.4(6)
N31 C34 C43 N32 -2.0(8)
N32 C44 C45 C46 2.5(11)
N32 C44 C45 C51 -179.8(6)
C44 C45 C46 O32 -5.2(10)
C51 C45 C46 O32 177.1(6)
C44 C45 C46 C50 170.0(6)
C51 C45 C46 C50 -7.6(10)
C31 C32 C48 O33 18.9(11)
C33 C32 C48 O33 -162.1(7)
C31 C32 C48 O34 -161.3(6)
C33 C32 C48 O34 17.8(8)
C46 C45 C51 O35 -19.1(10)
C44 C45 C51 O35 163.1(7)
C46 C45 C51 O36 161.6(6)
C44 C45 C51 O36 -16.1(8)
C2 C3 N1 C4 -178.4(6)
C2 C3 N1 Fe1 -10.3(9)
C5 C4 N1 C3 6.1(9)
C13 C4 N1 C3 -175.8(6)
C5 C4 N1 Fe1 -163.2(5)
C13 C4 N1 Fe1 14.8(6)
C15 C14 N2 C13 -177.9(6)
C15 C14 N2 Fe1 12.3(9)
C12 C13 N2 C14 -10.3(9)
C4 C13 N2 C14 171.7(6)
C12 C13 N2 Fe1 160.5(5)
C4 C13 N2 Fe1 -17.5(6)
C32 C33 N31 C34 -179.9(6)
C32 C33 N31 Fe2 -12.4(9)
C35 C34 N31 C33 9.3(10)
C43 C34 N31 C33 -172.5(6)
C35 C34 N31 Fe2 -159.4(5)
C43 C34 N31 Fe2 18.8(7)
C45 C44 N32 C43 -177.2(6)
C45 C44 N32 Fe2 4.6(10)
C42 C43 N32 C44 -16.7(10)
C34 C43 N32 C44 165.7(6)
C42 C43 N32 Fe2 161.8(5)
C34 C43 N32 Fe2 -15.8(7)
C2 C1 O1 Fe1 19.7(9)
C17 C1 O1 Fe1 -163.8(5)
C15 C16 O2 Fe1 -15.7(9)
C20 C16 O2 Fe1 162.7(4)
O3 C18 O4 C19 1.7(9)
C2 C18 O4 C19 -175.3(6)
O5 C21 O6 C22 -1.8(9)
C15 C21 O6 C22 174.9(6)
C32 C31 O31 Fe2 28.9(9)
C47 C31 O31 Fe2 -153.2(4)
C45 C46 O32 Fe2 0.5(10)
C50 C46 O32 Fe2 -175.2(5)
O33 C48 O34 C49 5.0(9)
C32 C48 O34 C49 -174.8(6)
O35 C51 O36 C52 -6.4(10)
C45 C51 O36 C52 172.8(6)
Fe2 O7 Fe1 O1 169.1(3)
Fe2 O7 Fe1 O2 72.5(4)
Fe2 O7 Fe1 N2 -17.3(4)
Fe2 O7 Fe1 N1 -99.8(4)
Fe1 O7 Fe2 O31 154.3(4)
Fe1 O7 Fe2 O32 58.5(4)
Fe1 O7 Fe2 N32 -34.0(4)
Fe1 O7 Fe2 N31 -116.7(4)
